data_7121461
loop_
_publ_author_name
'Cowie, Bradley E.'
'Nichol, Gary S.'
'Love, Jason B.'
'Arnold, Polly L.'

_publ_section_title
;
 Double uranium oxo cations derived from uranyl by borane or silane
 reduction.
;
_journal_issue 31
_journal_name_full 'Chemical communications (Cambridge, England)'
_journal_page_first 3839
_journal_page_last 3842
_journal_paper_doi 10.1039/c8cc00341f
_journal_volume 54
_journal_year 2018
_chemical_formula_moiety 'C92 H80 N10 O3 Si2 U2, C5 H5 N'
_chemical_formula_sum 'C97 H85 N11 O3 Si2 U2'
_chemical_formula_weight 1985.00
_chemical_name_systematic '[{HPh2SiO(py)UOU(py)OSiPh2H}(LA)]'
_space_group_crystal_system monoclinic
_space_group_IT_number 15
_space_group_name_Hall '-C 2yc'
_space_group_name_H-M_alt 'C 1 2/c 1'
_symmetry_space_group_name_Hall '-C 2yc'
_symmetry_space_group_name_H-M 'C 1 2/c 1'
_atom_sites_solution_hydrogens mixed
_audit_creation_method SHELXL-2017/1
_audit_update_record
;
2017-12-20 deposited with the CCDC.
2018-03-07 downloaded from the CCDC.
;
_cell_angle_alpha 90
_cell_angle_beta 114.099(2)
_cell_angle_gamma 90
_cell_formula_units_Z 4
_cell_length_a 23.8381(5)
_cell_length_b 17.7807(2)
_cell_length_c 21.4711(4)
_cell_measurement_reflns_used 19902
_cell_measurement_temperature 120(2)
_cell_measurement_theta_max 26.7760
_cell_measurement_theta_min 3.3510
_cell_volume 8307.5(3)
_computing_cell_refinement 'CrysAlisPro 1.171.38.46 (Rigaku OD, 2015)'
_computing_data_collection 'CrysAlisPro 1.171.38.46 (Rigaku OD, 2015)'
_computing_data_reduction 'CrysAlisPro 1.171.38.46 (Rigaku OD, 2015)'
_computing_molecular_graphics 'Olex2 (Dolomanov et al., 2009)'
_computing_publication_material 'Olex2 (Dolomanov et al., 2009)'
_computing_structure_refinement 'SHELXL-2017/1 (Sheldrick, 2017)'
_computing_structure_solution 'SHELXT 2014/5 (Sheldrick, 2014)'
_diffrn_ambient_temperature 120(2)
_diffrn_detector 'CCD plate'
_diffrn_detector_area_resol_mean 16.1042
_diffrn_detector_type Eos
_diffrn_measured_fraction_theta_full 0.998
_diffrn_measured_fraction_theta_max 0.998
_diffrn_measurement_device 'four-circle diffractometer'
_diffrn_measurement_device_type 'Xcalibur, Eos'
_diffrn_measurement_method 'phi and omega scans'
_diffrn_radiation_type MoK\a
_diffrn_radiation_wavelength 0.71073
_diffrn_reflns_av_R_equivalents 0.0977
_diffrn_reflns_av_unetI/netI 0.0353
_diffrn_reflns_Laue_measured_fraction_full 0.998
_diffrn_reflns_Laue_measured_fraction_max 0.998
_diffrn_reflns_limit_h_max 29
_diffrn_reflns_limit_h_min -29
_diffrn_reflns_limit_k_max 22
_diffrn_reflns_limit_k_min -22
_diffrn_reflns_limit_l_max 26
_diffrn_reflns_limit_l_min -26
_diffrn_reflns_number 125163
_diffrn_reflns_point_group_measured_fraction_full 0.998
_diffrn_reflns_point_group_measured_fraction_max 0.998
_diffrn_reflns_theta_full 25.242
_diffrn_reflns_theta_max 26.370
_diffrn_reflns_theta_min 2.958
_diffrn_source 'fine-focus sealed X-ray tube'
_exptl_absorpt_coefficient_mu 3.982
_exptl_absorpt_correction_T_max 0.947
_exptl_absorpt_correction_T_min 0.850
_exptl_absorpt_correction_type analytical
_exptl_absorpt_process_details
;
CrysAlisPro 1.171.38.46 (Rigaku Oxford Diffraction, 2015)
Analytical numeric absorption correction using a multifaceted crystal
            model based on expressions derived by R.C. Clark & J.S. Reid.
(Clark, R. C. & Reid, J. S. (1995). Acta Cryst. A51, 887-897)
Empirical absorption correction using spherical harmonics,
 implemented in SCALE3 ABSPACK scaling algorithm.
;
_exptl_crystal_colour 'clear light yellow'
_exptl_crystal_density_diffrn 1.587
_exptl_crystal_description block
_exptl_crystal_F_000 3920
_exptl_crystal_size_max 0.198
_exptl_crystal_size_mid 0.085
_exptl_crystal_size_min 0.062
_refine_diff_density_max 0.863
_refine_diff_density_min -0.733
_refine_diff_density_rms 0.098
_refine_ls_extinction_method none
_refine_ls_goodness_of_fit_ref 0.766
_refine_ls_hydrogen_treatment mixed
_refine_ls_matrix_type full
_refine_ls_number_parameters 540
_refine_ls_number_reflns 8502
_refine_ls_number_restraints 0
_refine_ls_restrained_S_all 0.766
_refine_ls_R_factor_all 0.0406
_refine_ls_R_factor_gt 0.0302
_refine_ls_shift/su_max 0.004
_refine_ls_shift/su_mean 0.000
_refine_ls_structure_factor_coef Fsqd
_refine_ls_weighting_details 'w=1/[\s^2^(Fo^2^)+(0.1000P)^2^] where P=(Fo^2^+2Fc^2^)/3'
_refine_ls_weighting_scheme calc
_refine_ls_wR_factor_gt 0.0907
_refine_ls_wR_factor_ref 0.0994
_reflns_Friedel_coverage 0.000
_reflns_number_gt 7300
_reflns_number_total 8502
_reflns_threshold_expression 'I > 2\s(I)'
_cod_data_source_file c8cc00341f2.cif
_cod_data_source_block 5py_py
_cod_depositor_comments 'Adding full bibliography for 7121458--7121462.cif.'
_cod_database_code 7121461
_shelx_shelxl_version_number 2017/1
_shelx_space_group_comment
;
The symmetry employed for this shelxl refinement is uniquely defined
by the following loop, which should always be used as a source of
symmetry information in preference to the above space-group names.
They are only intended as comments.
;
_shelx_estimated_absorpt_t_min 0.506
_shelx_estimated_absorpt_t_max 0.790
_exptl_absorpt_special_details
;
Empirical correction (ABSPACK) includes:
- Absorption correction using spherical harmonics
- Frame scaling
;

loop_
_space_group_symop_operation_xyz
'x, y, z'
'-x, y, -z+1/2'
'x+1/2, y+1/2, z'
'-x+1/2, y+1/2, -z+1/2'
'-x, -y, -z'
'x, -y, z-1/2'
'-x+1/2, -y+1/2, -z'
'x+1/2, -y+1/2, z-1/2'

loop_
_atom_site_label
_atom_site_type_symbol
_atom_site_fract_x
_atom_site_fract_y
_atom_site_fract_z
_atom_site_U_iso_or_equiv
_atom_site_adp_type
_atom_site_occupancy
_atom_site_site_symmetry_order
_atom_site_calc_flag
_atom_site_refinement_flags_posn
_atom_site_refinement_flags_adp
_atom_site_refinement_flags_occupancy
_atom_site_disorder_assembly
_atom_site_disorder_group
U1 U 0.40543(2) 0.46455(2) 0.73521(2) 0.01359(7) Uani 1 1 d . . . . .
Si1 Si 0.24860(6) 0.42793(7) 0.71019(6) 0.0203(3) Uani 1 1 d . . . . .
O3 O 0.500000 0.4717(2) 0.750000 0.0154(9) Uani 1 2 d S T P . .
O1 O 0.31371(15) 0.47084(15) 0.72901(17) 0.0212(7) Uani 1 1 d . . . . .
N6 N 0.59165(15) 0.33813(19) 0.71750(16) 0.0164(7) Uani 1 1 d . . . . .
N1 N 0.36183(18) 0.52931(18) 0.61648(19) 0.0188(8) Uani 1 1 d . . . . .
N5 N 0.56710(17) 0.46786(18) 0.63572(18) 0.0164(7) Uani 1 1 d . . . . .
N2 N 0.35487(17) 0.37606(19) 0.64096(17) 0.0187(7) Uani 1 1 d . . . . .
N9 N 0.38930(17) 0.6085(2) 0.75424(18) 0.0216(8) Uani 1 1 d . . . . .
C40 C 0.60517(19) 0.2665(2) 0.7404(2) 0.0167(8) Uani 1 1 d . . . . .
C35 C 0.6245(2) 0.2442(2) 0.8149(2) 0.0196(9) Uani 1 1 d . . . . .
C44 C 0.56765(19) 0.4024(2) 0.6095(2) 0.0195(9) Uani 1 1 d . . . . .
H44 H 0.561652 0.399357 0.563028 0.023 Uiso 1 1 calc R U . . .
C45 C 0.5680(2) 0.5340(2) 0.5990(2) 0.0204(9) Uani 1 1 d . . . . .
C56 C 0.42244(19) 0.6239(2) 0.5893(2) 0.0180(8) Uani 1 1 d . . . . .
C55 C 0.3672(2) 0.6044(2) 0.5966(2) 0.0208(9) Uani 1 1 d . . . . .
C1 C 0.3185(2) 0.4890(3) 0.5728(2) 0.0224(9) Uani 1 1 d . . . . .
H1A H 0.290462 0.511943 0.532009 0.027 Uiso 1 1 calc R U . . .
C59 C 0.3421(2) 0.6373(3) 0.7633(3) 0.0299(11) Uani 1 1 d . . . . .
H59 H 0.313842 0.604149 0.770112 0.036 Uiso 1 1 calc R U . . .
C43 C 0.57686(19) 0.3355(2) 0.6477(2) 0.0170(8) Uani 1 1 d . . . . .
C57 C 0.46837(19) 0.5708(2) 0.5987(2) 0.0172(8) Uani 1 1 d . . . . .
H57 H 0.463752 0.521326 0.612702 0.021 Uiso 1 1 calc R U . . .
C5 C 0.33623(19) 0.3037(2) 0.6365(2) 0.0182(8) Uani 1 1 d . . . . .
C58 C 0.5206(2) 0.5884(2) 0.5883(2) 0.0179(9) Uani 1 1 d . . . . .
C36 C 0.5659(2) 0.2345(2) 0.8286(2) 0.0211(9) Uani 1 1 d . . . . .
H36A H 0.542515 0.282308 0.817300 0.025 Uiso 1 1 calc R U . . .
H36B H 0.539674 0.195403 0.797414 0.025 Uiso 1 1 calc R U . . .
C4 C 0.2818(2) 0.2926(2) 0.5767(2) 0.0241(10) Uani 1 1 d . . . . .
H4 H 0.259802 0.246916 0.561722 0.029 Uiso 1 1 calc R U . . .
C54 C 0.3225(2) 0.6573(3) 0.5858(2) 0.0268(10) Uani 1 1 d . . . . .
H54 H 0.285569 0.643903 0.589897 0.032 Uiso 1 1 calc R U . . .
C42 C 0.5808(2) 0.2617(2) 0.6279(2) 0.0220(9) Uani 1 1 d . . . . .
H42 H 0.573153 0.244822 0.583150 0.026 Uiso 1 1 calc R U . . .
C39 C 0.7170(2) 0.1641(3) 0.8153(2) 0.0275(10) Uani 1 1 d . . . . .
H39A H 0.705888 0.169488 0.766284 0.041 Uiso 1 1 calc R U . . .
H39B H 0.737286 0.115544 0.830987 0.041 Uiso 1 1 calc R U . . .
H39C H 0.745011 0.204808 0.839946 0.041 Uiso 1 1 calc R U . . .
C46 C 0.6144(2) 0.5498(3) 0.5790(2) 0.0254(10) Uani 1 1 d . . . . .
H46 H 0.644255 0.512456 0.583223 0.030 Uiso 1 1 calc R U . . .
C63 C 0.4271(3) 0.6563(3) 0.7450(3) 0.0442(14) Uani 1 1 d . . . . .
H63 H 0.460908 0.636422 0.737765 0.053 Uiso 1 1 calc R U . . .
C2 C 0.3116(2) 0.4121(2) 0.5835(2) 0.0187(9) Uani 1 1 d . . . . .
C3 C 0.2673(2) 0.3616(3) 0.5446(2) 0.0251(10) Uani 1 1 d . . . . .
H3 H 0.233056 0.372292 0.503095 0.030 Uiso 1 1 calc R U . . .
C49 C 0.5275(2) 0.6632(2) 0.5658(2) 0.0224(9) Uani 1 1 d . . . . .
C41 C 0.5981(2) 0.2180(2) 0.6859(2) 0.0235(9) Uani 1 1 d . . . . .
H41 H 0.604060 0.165030 0.688564 0.028 Uiso 1 1 calc R U . . .
C51 C 0.4301(2) 0.6995(2) 0.5699(2) 0.0212(9) Uani 1 1 d . . . . .
C48 C 0.5781(2) 0.6763(3) 0.5476(2) 0.0275(10) Uani 1 1 d . . . . .
H48 H 0.583401 0.724813 0.532190 0.033 Uiso 1 1 calc R U . . .
C50 C 0.4821(2) 0.7166(2) 0.5583(2) 0.0231(10) Uani 1 1 d . . . . .
H50 H 0.486823 0.766217 0.544890 0.028 Uiso 1 1 calc R U . . .
C68 C 0.2575(2) 0.3872(3) 0.9033(3) 0.0343(12) Uani 1 1 d . . . . .
H68 H 0.284924 0.360943 0.942409 0.041 Uiso 1 1 calc R U . . .
C70 C 0.1855(2) 0.4739(3) 0.6362(3) 0.0301(11) Uani 1 1 d . . . . .
C69 C 0.2677(2) 0.3887(3) 0.8440(2) 0.0293(10) Uani 1 1 d . . . . .
H69 H 0.301821 0.362091 0.842808 0.035 Uiso 1 1 calc R U . . .
C65 C 0.1795(2) 0.4665(2) 0.7903(3) 0.0259(10) Uani 1 1 d . . . . .
H65 H 0.152918 0.495068 0.752261 0.031 Uiso 1 1 calc R U . . .
C38 C 0.6592(2) 0.1681(2) 0.8289(2) 0.0215(9) Uani 1 1 d . . . . .
H38A H 0.670586 0.154713 0.877350 0.026 Uiso 1 1 calc R U . . .
H38B H 0.630319 0.129087 0.800805 0.026 Uiso 1 1 calc R U . . .
C52 C 0.3831(2) 0.7533(3) 0.5613(2) 0.0293(11) Uani 1 1 d . . . . .
H52 H 0.388045 0.804026 0.550577 0.035 Uiso 1 1 calc R U . . .
C71 C 0.1830(3) 0.5512(3) 0.6270(3) 0.0400(13) Uani 1 1 d . . . . .
H71 H 0.213979 0.581697 0.659346 0.048 Uiso 1 1 calc R U . . .
C47 C 0.6182(2) 0.6216(3) 0.5518(2) 0.0286(10) Uani 1 1 d . . . . .
H47 H 0.649720 0.631029 0.536464 0.034 Uiso 1 1 calc R U . . .
C64 C 0.2296(2) 0.4279(2) 0.7868(2) 0.0227(9) Uani 1 1 d . . . . .
C60 C 0.3324(3) 0.7140(3) 0.7632(3) 0.0457(15) Uani 1 1 d . . . . .
H60 H 0.297881 0.732812 0.769576 0.055 Uiso 1 1 calc R U . . .
C53 C 0.3312(2) 0.7322(3) 0.5683(2) 0.0325(12) Uani 1 1 d . . . . .
H53 H 0.299959 0.768493 0.561425 0.039 Uiso 1 1 calc R U . . .
C61 C 0.3726(3) 0.7624(3) 0.7538(3) 0.0361(12) Uani 1 1 d . . . . .
H61 H 0.366629 0.815254 0.753486 0.043 Uiso 1 1 calc R U . . .
C66 C 0.1687(3) 0.4632(3) 0.8486(3) 0.0332(13) Uani 1 1 d . . . . .
H66 H 0.133997 0.488515 0.849671 0.040 Uiso 1 1 calc R U . . .
C37 C 0.5778(2) 0.2127(3) 0.9020(2) 0.0358(12) Uani 1 1 d . . . . .
H37A H 0.596194 0.162435 0.911984 0.054 Uiso 1 1 calc R U . . .
H37B H 0.538870 0.212577 0.907351 0.054 Uiso 1 1 calc R U . . .
H37C H 0.605946 0.249159 0.933718 0.054 Uiso 1 1 calc R U . . .
C67 C 0.2069(2) 0.4244(3) 0.9049(2) 0.0336(12) Uani 1 1 d . . . . .
H67 H 0.198883 0.422818 0.944726 0.040 Uiso 1 1 calc R U . . .
C74 C 0.0932(4) 0.4651(5) 0.5306(4) 0.073(3) Uani 1 1 d . . . . .
H74 H 0.062866 0.435237 0.496774 0.088 Uiso 1 1 calc R U . . .
C75 C 0.1394(3) 0.4317(4) 0.5869(3) 0.0504(16) Uani 1 1 d . . . . .
H75 H 0.139385 0.378575 0.591880 0.060 Uiso 1 1 calc R U . . .
C73 C 0.0922(4) 0.5428(5) 0.5247(4) 0.072(3) Uani 1 1 d . . . . .
H73 H 0.060259 0.566259 0.487127 0.087 Uiso 1 1 calc R U . . .
C62 C 0.4211(3) 0.7329(3) 0.7451(3) 0.0464(15) Uani 1 1 d . . . . .
H62 H 0.450552 0.764765 0.739190 0.056 Uiso 1 1 calc R U . . .
C72 C 0.1361(3) 0.5856(4) 0.5718(3) 0.0534(17) Uani 1 1 d . . . . .
H72 H 0.135065 0.638757 0.567170 0.064 Uiso 1 1 calc R U . . .
C103 C 0.5023(5) 1.0277(3) 0.7385(5) 0.037(4) Uani 0.5 1 d G . P A -1
H103 H 0.507462 1.067403 0.711624 0.045 Uiso 0.5 1 calc R U P A -1
C102 C 0.4892(4) 1.0440(3) 0.7944(5) 0.039(3) Uani 0.5 1 d G . P A -1
H102 H 0.485344 1.094745 0.805819 0.047 Uiso 0.5 1 calc R U P A -1
C101 C 0.4817(4) 0.9859(4) 0.8337(4) 0.040(3) Uani 0.5 1 d G . P A -1
H101 H 0.472713 0.996974 0.871911 0.048 Uiso 0.5 1 calc R U P A -1
C100 C 0.4873(5) 0.9116(3) 0.8170(5) 0.054(4) Uani 0.5 1 d G . P A -1
H100 H 0.482199 0.871860 0.843808 0.065 Uiso 0.5 1 calc R U P A -1
N100 N 0.5005(6) 0.8953(3) 0.7610(5) 0.052(3) Uani 0.5 1 d G . P A -1
C104 C 0.5080(6) 0.9534(4) 0.7218(5) 0.051(3) Uani 0.5 1 d G . P A -1
H104 H 0.516948 0.942287 0.683520 0.061 Uiso 0.5 1 calc R U P A -1
H80 H 0.248(2) 0.354(3) 0.692(3) 0.040(15) Uiso 1 1 d . . . . .

loop_
_atom_site_aniso_label
_atom_site_aniso_U_11
_atom_site_aniso_U_22
_atom_site_aniso_U_33
_atom_site_aniso_U_23
_atom_site_aniso_U_13
_atom_site_aniso_U_12
U1 0.01445(10) 0.01226(10) 0.01290(10) -0.00069(5) 0.00440(7) -0.00023(5)
Si1 0.0182(6) 0.0177(6) 0.0242(6) -0.0029(5) 0.0079(5) -0.0022(5)
O3 0.015(2) 0.020(2) 0.011(2) 0.000 0.0061(17) 0.000
O1 0.0211(17) 0.0186(16) 0.0247(16) -0.0006(12) 0.0101(14) 0.0009(12)
N6 0.0174(17) 0.0183(18) 0.0114(16) 0.0010(13) 0.0039(13) 0.0010(14)
N1 0.024(2) 0.0152(19) 0.0174(18) 0.0029(13) 0.0089(16) 0.0044(14)
N5 0.0173(18) 0.0178(19) 0.0134(17) 0.0059(13) 0.0057(14) 0.0044(13)
N2 0.0250(19) 0.0146(17) 0.0150(17) 0.0011(13) 0.0065(15) 0.0030(14)
N9 0.0241(19) 0.0203(19) 0.0214(18) 0.0009(15) 0.0104(15) 0.0029(16)
C40 0.018(2) 0.012(2) 0.020(2) 0.0002(16) 0.0072(17) -0.0014(16)
C35 0.022(2) 0.017(2) 0.017(2) 0.0058(16) 0.0056(17) 0.0026(17)
C44 0.019(2) 0.022(2) 0.0143(19) 0.0000(17) 0.0039(16) 0.0010(17)
C45 0.026(2) 0.021(2) 0.012(2) 0.0002(16) 0.0054(18) -0.0018(17)
C56 0.024(2) 0.015(2) 0.0142(19) 0.0016(15) 0.0068(17) 0.0009(17)
C55 0.029(2) 0.011(2) 0.020(2) 0.0019(17) 0.0077(18) 0.0041(18)
C1 0.025(2) 0.024(2) 0.017(2) 0.0016(18) 0.0072(19) 0.0056(19)
C59 0.029(3) 0.021(2) 0.047(3) -0.006(2) 0.023(2) -0.0039(19)
C43 0.019(2) 0.016(2) 0.0143(19) 0.0036(15) 0.0054(16) 0.0020(16)
C57 0.023(2) 0.011(2) 0.0142(19) 0.0006(15) 0.0042(16) -0.0006(16)
C5 0.022(2) 0.017(2) 0.0141(19) -0.0049(16) 0.0063(17) -0.0038(17)
C58 0.025(2) 0.014(2) 0.0112(18) 0.0016(15) 0.0040(17) -0.0014(16)
C36 0.020(2) 0.020(2) 0.022(2) 0.0020(17) 0.0070(17) 0.0008(17)
C4 0.028(2) 0.019(2) 0.017(2) -0.0042(17) 0.0008(18) -0.0008(18)
C54 0.030(3) 0.024(2) 0.027(2) 0.0054(19) 0.012(2) 0.005(2)
C42 0.028(2) 0.017(2) 0.018(2) -0.0026(17) 0.0067(18) -0.0020(18)
C39 0.021(2) 0.022(2) 0.036(3) 0.003(2) 0.009(2) 0.0078(19)
C46 0.030(3) 0.024(2) 0.025(2) 0.0006(18) 0.014(2) 0.0002(19)
C63 0.024(3) 0.035(3) 0.077(4) -0.003(3) 0.024(3) 0.001(2)
C2 0.023(2) 0.015(2) 0.0137(19) 0.0009(15) 0.0033(17) 0.0031(17)
C3 0.026(2) 0.024(2) 0.017(2) -0.0032(18) 0.0004(18) 0.0027(19)
C49 0.033(3) 0.020(2) 0.0109(19) 0.0004(16) 0.0057(18) -0.0071(19)
C41 0.033(3) 0.012(2) 0.024(2) -0.0018(17) 0.0103(19) 0.0001(18)
C51 0.030(2) 0.016(2) 0.014(2) 0.0019(16) 0.0057(18) 0.0044(18)
C48 0.038(3) 0.021(2) 0.026(2) 0.0054(19) 0.015(2) -0.004(2)
C50 0.040(3) 0.009(2) 0.018(2) 0.0036(16) 0.0086(19) -0.0027(18)
C68 0.033(3) 0.038(3) 0.031(3) 0.006(2) 0.011(2) -0.017(2)
C70 0.027(3) 0.037(3) 0.025(2) -0.001(2) 0.010(2) 0.007(2)
C69 0.020(2) 0.032(3) 0.034(3) 0.002(2) 0.009(2) -0.007(2)
C65 0.025(3) 0.020(2) 0.033(3) 0.0024(18) 0.012(2) 0.0008(18)
C38 0.029(2) 0.012(2) 0.021(2) 0.0032(16) 0.0078(18) 0.0030(18)
C52 0.041(3) 0.015(2) 0.029(2) 0.0064(18) 0.011(2) 0.007(2)
C71 0.044(3) 0.046(3) 0.024(3) 0.003(2) 0.008(2) 0.015(3)
C47 0.035(3) 0.028(3) 0.026(2) 0.0040(19) 0.016(2) -0.003(2)
C64 0.017(2) 0.018(2) 0.032(2) -0.0055(19) 0.0093(19) -0.0090(17)
C60 0.047(3) 0.026(3) 0.083(5) -0.003(3) 0.045(3) 0.004(2)
C53 0.045(3) 0.018(2) 0.030(3) 0.0028(19) 0.011(2) 0.013(2)
C61 0.045(3) 0.017(2) 0.051(3) -0.002(2) 0.025(3) 0.002(2)
C66 0.046(3) 0.024(3) 0.042(3) -0.005(2) 0.031(3) -0.006(2)
C37 0.029(3) 0.056(3) 0.025(2) 0.002(2) 0.013(2) -0.002(2)
C67 0.045(3) 0.034(3) 0.027(3) -0.008(2) 0.020(2) -0.017(2)
C74 0.035(4) 0.106(8) 0.051(4) -0.021(4) -0.011(3) -0.001(4)
C75 0.033(3) 0.058(4) 0.042(3) -0.009(3) -0.004(3) 0.002(3)
C73 0.051(4) 0.111(7) 0.036(4) 0.009(4) -0.003(3) 0.043(4)
C62 0.040(3) 0.028(3) 0.075(4) 0.004(3) 0.027(3) -0.007(2)
C72 0.061(4) 0.059(4) 0.033(3) 0.011(3) 0.012(3) 0.033(3)
C103 0.039(6) 0.027(5) 0.047(13) -0.003(5) 0.018(7) -0.006(7)
C102 0.033(6) 0.017(5) 0.066(10) 0.001(5) 0.019(6) 0.005(4)
C101 0.026(6) 0.033(6) 0.048(7) -0.003(5) 0.003(5) -0.006(5)
C100 0.047(7) 0.022(6) 0.069(9) 0.007(6) -0.002(6) 0.000(5)
N100 0.047(5) 0.024(4) 0.078(10) -0.010(6) 0.020(6) -0.008(8)
C104 0.036(7) 0.040(7) 0.064(9) -0.019(6) 0.007(6) 0.001(5)

loop_
_atom_type_symbol
_atom_type_description
_atom_type_scat_dispersion_real
_atom_type_scat_dispersion_imag
_atom_type_scat_source
C C 0.0033 0.0016 'International Tables Vol C Tables 4.2.6.8 and 6.1.1.4'
H H 0.0000 0.0000 'International Tables Vol C Tables 4.2.6.8 and 6.1.1.4'
N N 0.0061 0.0033 'International Tables Vol C Tables 4.2.6.8 and 6.1.1.4'
O O 0.0106 0.0060 'International Tables Vol C Tables 4.2.6.8 and 6.1.1.4'
Si Si 0.0817 0.0704 'International Tables Vol C Tables 4.2.6.8 and 6.1.1.4'
U U -9.6767 9.6646 'International Tables Vol C Tables 4.2.6.8 and 6.1.1.4'

loop_
_geom_angle_atom_site_label_1
_geom_angle_atom_site_label_2
_geom_angle_atom_site_label_3
_geom_angle
_geom_angle_site_symmetry_1
_geom_angle_site_symmetry_3
O1 U1 O3 172.19(12) . .
O1 U1 N2 80.62(12) . .
O3 U1 N2 106.97(11) . .
O1 U1 N6 85.94(11) . 2_656
O3 U1 N6 98.17(12) . 2_656
N2 U1 N6 71.08(11) . 2_656
O1 U1 N5 82.53(12) . 2_656
O3 U1 N5 92.82(8) . 2_656
N2 U1 N5 136.47(11) . 2_656
N6 U1 N5 67.92(10) 2_656 2_656
O1 U1 N1 85.79(12) . .
O3 U1 N1 95.40(10) . .
N2 U1 N1 67.05(11) . .
N6 U1 N1 138.10(11) 2_656 .
N5 U1 N1 150.52(10) 2_656 .
O1 U1 N9 75.49(11) . .
O3 U1 N9 97.47(13) . .
N2 U1 N9 133.94(11) . .
N6 U1 N9 143.45(11) 2_656 .
N5 U1 N9 78.50(11) 2_656 .
N1 U1 N9 72.38(11) . .
O1 Si1 C70 111.1(2) . .
O1 Si1 C64 109.28(18) . .
C70 Si1 C64 110.3(2) . .
O1 Si1 H80 115(2) . .
C70 Si1 H80 105(2) . .
C64 Si1 H80 105(2) . .
U1 O3 U1 173.2(2) . 2_656
Si1 O1 U1 147.05(18) . .
C40 N6 C43 106.0(3) . .
C40 N6 U1 138.4(3) . 2_656
C43 N6 U1 115.3(3) . 2_656
C1 N1 C55 116.4(4) . .
C1 N1 U1 110.4(3) . .
C55 N1 U1 131.5(3) . .
C44 N5 C45 119.9(4) . .
C44 N5 U1 113.8(3) . 2_656
C45 N5 U1 124.1(3) . 2_656
C5 N2 C2 105.7(3) . .
C5 N2 U1 134.8(3) . .
C2 N2 U1 111.7(3) . .
C63 N9 C59 116.7(4) . .
C63 N9 U1 116.9(3) . .
C59 N9 U1 125.7(3) . .
N6 C40 C41 110.2(4) . .
N6 C40 C35 123.3(4) . .
C41 C40 C35 126.5(4) . .
C5 C35 C40 112.3(3) 2_656 .
C5 C35 C38 110.2(3) 2_656 .
C40 C35 C38 109.8(3) . .
C5 C35 C36 107.3(3) 2_656 .
C40 C35 C36 108.5(3) . .
C38 C35 C36 108.4(3) . .
N5 C44 C43 122.1(4) . .
N5 C44 H44 118.9 . .
C43 C44 H44 118.9 . .
C46 C45 N5 122.7(4) . .
C46 C45 C58 119.7(4) . .
N5 C45 C58 117.3(4) . .
C57 C56 C55 121.4(4) . .
C57 C56 C51 119.3(4) . .
C55 C56 C51 119.3(4) . .
C54 C55 N1 122.4(4) . .
C54 C55 C56 120.2(4) . .
N1 C55 C56 117.4(4) . .
N1 C1 C2 122.2(4) . .
N1 C1 H1A 118.9 . .
C2 C1 H1A 118.9 . .
N9 C59 C60 122.2(5) . .
N9 C59 H59 118.9 . .
C60 C59 H59 118.9 . .
N6 C43 C42 110.0(3) . .
N6 C43 C44 120.5(4) . .
C42 C43 C44 129.0(4) . .
C58 C57 C56 121.7(4) . .
C58 C57 H57 119.2 . .
C56 C57 H57 119.2 . .
N2 C5 C4 110.5(4) . .
N2 C5 C35 121.6(4) . 2_656
C4 C5 C35 127.4(4) . 2_656
C57 C58 C45 121.4(4) . .
C57 C58 C49 119.6(4) . .
C45 C58 C49 119.0(4) . .
C37 C36 C35 114.8(4) . .
C37 C36 H36A 108.6 . .
C35 C36 H36A 108.6 . .
C37 C36 H36B 108.6 . .
C35 C36 H36B 108.6 . .
H36A C36 H36B 107.5 . .
C3 C4 C5 106.2(4) . .
C3 C4 H4 126.9 . .
C5 C4 H4 126.9 . .
C55 C54 C53 120.1(5) . .
C55 C54 H54 120.0 . .
C53 C54 H54 120.0 . .
C41 C42 C43 106.7(4) . .
C41 C42 H42 126.7 . .
C43 C42 H42 126.7 . .
C38 C39 H39A 109.5 . .
C38 C39 H39B 109.5 . .
H39A C39 H39B 109.5 . .
C38 C39 H39C 109.5 . .
H39A C39 H39C 109.5 . .
H39B C39 H39C 109.5 . .
C45 C46 C47 120.5(4) . .
C45 C46 H46 119.7 . .
C47 C46 H46 119.7 . .
N9 C63 C62 124.5(5) . .
N9 C63 H63 117.7 . .
C62 C63 H63 117.7 . .
C3 C2 N2 110.1(4) . .
C3 C2 C1 130.2(4) . .
N2 C2 C1 119.8(4) . .
C2 C3 C4 107.6(4) . .
C2 C3 H3 126.2 . .
C4 C3 H3 126.2 . .
C50 C49 C48 124.0(4) . .
C50 C49 C58 118.2(4) . .
C48 C49 C58 117.7(4) . .
C42 C41 C40 107.1(4) . .
C42 C41 H41 126.4 . .
C40 C41 H41 126.4 . .
C50 C51 C52 122.7(4) . .
C50 C51 C56 118.8(4) . .
C52 C51 C56 118.5(4) . .
C47 C48 C49 121.4(4) . .
C47 C48 H48 119.3 . .
C49 C48 H48 119.3 . .
C51 C50 C49 122.4(4) . .
C51 C50 H50 118.8 . .
C49 C50 H50 118.8 . .
C67 C68 C69 119.5(5) . .
C67 C68 H68 120.3 . .
C69 C68 H68 120.3 . .
C71 C70 C75 116.8(5) . .
C71 C70 Si1 121.8(4) . .
C75 C70 Si1 121.4(4) . .
C64 C69 C68 121.7(5) . .
C64 C69 H69 119.2 . .
C68 C69 H69 119.2 . .
C66 C65 C64 120.3(5) . .
C66 C65 H65 119.8 . .
C64 C65 H65 119.8 . .
C39 C38 C35 117.1(4) . .
C39 C38 H38A 108.0 . .
C35 C38 H38A 108.0 . .
C39 C38 H38B 108.0 . .
C35 C38 H38B 108.0 . .
H38A C38 H38B 107.3 . .
C53 C52 C51 120.2(4) . .
C53 C52 H52 119.9 . .
C51 C52 H52 119.9 . .
C70 C71 C72 121.9(6) . .
C70 C71 H71 119.1 . .
C72 C71 H71 119.1 . .
C48 C47 C46 121.1(4) . .
C48 C47 H47 119.5 . .
C46 C47 H47 119.5 . .
C69 C64 C65 117.7(4) . .
C69 C64 Si1 118.2(4) . .
C65 C64 Si1 124.1(4) . .
C61 C60 C59 119.8(5) . .
C61 C60 H60 120.1 . .
C59 C60 H60 120.1 . .
C52 C53 C54 121.7(4) . .
C52 C53 H53 119.1 . .
C54 C53 H53 119.1 . .
C62 C61 C60 117.9(5) . .
C62 C61 H61 121.0 . .
C60 C61 H61 121.0 . .
C67 C66 C65 121.4(5) . .
C67 C66 H66 119.3 . .
C65 C66 H66 119.3 . .
C36 C37 H37A 109.5 . .
C36 C37 H37B 109.5 . .
H37A C37 H37B 109.5 . .
C36 C37 H37C 109.5 . .
H37A C37 H37C 109.5 . .
H37B C37 H37C 109.5 . .
C66 C67 C68 119.4(5) . .
C66 C67 H67 120.3 . .
C68 C67 H67 120.3 . .
C73 C74 C75 118.8(7) . .
C73 C74 H74 120.6 . .
C75 C74 H74 120.6 . .
C74 C75 C70 121.9(7) . .
C74 C75 H75 119.1 . .
C70 C75 H75 119.1 . .
C72 C73 C74 120.9(6) . .
C72 C73 H73 119.6 . .
C74 C73 H73 119.6 . .
C61 C62 C63 118.8(5) . .
C61 C62 H62 120.6 . .
C63 C62 H62 120.6 . .
C73 C72 C71 119.7(6) . .
C73 C72 H72 120.1 . .
C71 C72 H72 120.1 . .
C102 C103 C104 120.0 . .
C102 C103 H103 120.0 . .
C104 C103 H103 120.0 . .
C101 C102 C103 120.0 . .
C101 C102 H102 120.0 . .
C103 C102 H102 120.0 . .
C100 C101 C102 120.0 . .
C100 C101 H101 120.0 . .
C102 C101 H101 120.0 . .
C101 C100 N100 120.0 . .
C101 C100 H100 120.0 . .
N100 C100 H100 120.0 . .
C104 N100 C100 120.0 . .
N100 C104 C103 120.0 . .
N100 C104 H104 120.0 . .
C103 C104 H104 120.0 . .

loop_
_geom_bond_atom_site_label_1
_geom_bond_atom_site_label_2
_geom_bond_distance
_geom_bond_site_symmetry_2
U1 O1 2.138(3) .
U1 O3 2.1482(3) .
U1 N2 2.456(3) .
U1 N6 2.456(3) 2_656
U1 N5 2.575(3) 2_656
U1 N1 2.596(4) .
U1 N9 2.644(4) .
Si1 O1 1.626(3) .
Si1 C70 1.872(5) .
Si1 C64 1.877(5) .
Si1 H80 1.37(5) .
N6 C40 1.356(5) .
N6 C43 1.393(5) .
N1 C1 1.292(6) .
N1 C55 1.424(5) .
N5 C44 1.295(5) .
N5 C45 1.421(5) .
N2 C5 1.351(5) .
N2 C2 1.398(5) .
N9 C63 1.311(7) .
N9 C59 1.320(6) .
C40 C41 1.406(6) .
C40 C35 1.525(6) .
C35 C5 1.513(6) 2_656
C35 C38 1.551(6) .
C35 C36 1.552(6) .
C44 C43 1.411(6) .
C44 H44 0.9500 .
C45 C46 1.370(7) .
C45 C58 1.433(6) .
C56 C57 1.397(6) .
C56 C55 1.431(6) .
C56 C51 1.440(6) .
C55 C54 1.368(6) .
C1 C2 1.407(6) .
C1 H1A 0.9500 .
C59 C60 1.383(7) .
C59 H59 0.9500 .
C43 C42 1.394(6) .
C57 C58 1.388(6) .
C57 H57 0.9500 .
C5 C4 1.417(6) .
C58 C49 1.447(6) .
C36 C37 1.534(6) .
C36 H36A 0.9900 .
C36 H36B 0.9900 .
C4 C3 1.379(6) .
C4 H4 0.9500 .
C54 C53 1.423(6) .
C54 H54 0.9500 .
C42 C41 1.382(6) .
C42 H42 0.9500 .
C39 C38 1.522(6) .
C39 H39A 0.9800 .
C39 H39B 0.9800 .
C39 H39C 0.9800 .
C46 C47 1.423(6) .
C46 H46 0.9500 .
C63 C62 1.371(8) .
C63 H63 0.9500 .
C2 C3 1.378(6) .
C3 H3 0.9500 .
C49 C50 1.399(6) .
C49 C48 1.430(6) .
C41 H41 0.9500 .
C51 C50 1.393(7) .
C51 C52 1.428(6) .
C48 C47 1.341(7) .
C48 H48 0.9500 .
C50 H50 0.9500 .
C68 C67 1.388(8) .
C68 C69 1.391(7) .
C68 H68 0.9500 .
C70 C71 1.387(7) .
C70 C75 1.394(8) .
C69 C64 1.381(7) .
C69 H69 0.9500 .
C65 C66 1.378(7) .
C65 C64 1.406(7) .
C65 H65 0.9500 .
C38 H38A 0.9900 .
C38 H38B 0.9900 .
C52 C53 1.358(7) .
C52 H52 0.9500 .
C71 C72 1.395(7) .
C71 H71 0.9500 .
C47 H47 0.9500 .
C60 C61 1.361(7) .
C60 H60 0.9500 .
C53 H53 0.9500 .
C61 C62 1.351(8) .
C61 H61 0.9500 .
C66 C67 1.367(8) .
C66 H66 0.9500 .
C37 H37A 0.9800 .
C37 H37B 0.9800 .
C37 H37C 0.9800 .
C67 H67 0.9500 .
C74 C73 1.385(10) .
C74 C75 1.394(10) .
C74 H74 0.9500 .
C75 H75 0.9500 .
C73 C72 1.355(11) .
C73 H73 0.9500 .
C62 H62 0.9500 .
C72 H72 0.9500 .
C103 C102 1.3900 .
C103 C104 1.3900 .
C103 H103 0.9500 .
C102 C101 1.3900 .
C102 H102 0.9500 .
C101 C100 1.3900 .
C101 H101 0.9500 .
C100 N100 1.3900 .
C100 H100 0.9500 .
N100 C104 1.3900 .
C104 H104 0.9500 .
